data_7208406
loop_
_publ_author_name
'Li, Fengcai'
'Xu, Li'

_publ_section_title
;
 Countercation-directed chiral resolution of [Mo2O4(H2dtpa)]&#x2212;,
 syntheses, crystal structures and CD spectra of
 (\l)-[NEt4][Mo2O4(H2dtpa)] and (\d)-Na[Mo2O4(H2dtpa)]
;
_journal_issue 16
_journal_name_full CrystEngComm
_journal_page_first 5174
_journal_paper_doi 10.1039/c2ce25874a
_journal_volume 14
_journal_year 2012
_chemical_absolute_configuration unk
_chemical_formula_sum 'C14 H26 Mo2 N3 Na O17'
_chemical_formula_weight 723.25
_chemical_name_systematic
;
?
;
_space_group_IT_number 1
_symmetry_cell_setting triclinic
_symmetry_space_group_name_Hall 'P 1'
_symmetry_space_group_name_H-M 'P 1'
_atom_sites_solution_hydrogens geom
_atom_sites_solution_primary direct
_atom_sites_solution_secondary difmap
_audit_creation_method SHELXL-97
_cell_angle_alpha 71.991(12)
_cell_angle_beta 76.257(15)
_cell_angle_gamma 83.426(14)
_cell_formula_units_Z 1
_cell_length_a 7.529(3)
_cell_length_b 7.752(3)
_cell_length_c 10.903(3)
_cell_measurement_reflns_used 2109
_cell_measurement_temperature 293(2)
_cell_measurement_theta_max 27.4816
_cell_measurement_theta_min 2.7657
_cell_volume 587.3(4)
_computing_cell_refinement 'CrystalClear (Rigaku/MSC Inc., 2005)'
_computing_data_collection 'CrystalClear (Rigaku/MSC Inc., 2005)'
_computing_data_reduction 'CrystalClear (Rigaku/MSC Inc., 2005)'
_computing_molecular_graphics 'Bruker SHELXTL'
_computing_publication_material 'Bruker SHELXTL'
_computing_structure_refinement 'SHELXL-97 (Sheldrick, 1997)'
_computing_structure_solution 'SHELXS-97 (Sheldrick, 1990)'
_diffrn_ambient_temperature 293(2)
_diffrn_detector_area_resol_mean 28.5714
_diffrn_measured_fraction_theta_full 0.988
_diffrn_measured_fraction_theta_max 0.988
_diffrn_measurement_device_type Mercury
_diffrn_measurement_method CCD_Profile_fitting
_diffrn_radiation_monochromator graphite
_diffrn_radiation_source 'fine-focus sealed tube'
_diffrn_radiation_type MoK\a
_diffrn_radiation_wavelength 0.71073
_diffrn_reflns_av_R_equivalents 0.0174
_diffrn_reflns_av_sigmaI/netI 0.0513
_diffrn_reflns_limit_h_max 9
_diffrn_reflns_limit_h_min -9
_diffrn_reflns_limit_k_max 10
_diffrn_reflns_limit_k_min -10
_diffrn_reflns_limit_l_max 14
_diffrn_reflns_limit_l_min -13
_diffrn_reflns_number 5042
_diffrn_reflns_theta_full 27.46
_diffrn_reflns_theta_max 27.46
_diffrn_reflns_theta_min 2.01
_exptl_absorpt_coefficient_mu 1.176
_exptl_absorpt_correction_T_max 1.0000
_exptl_absorpt_correction_T_min 0.7159
_exptl_absorpt_correction_type multi-scan
_exptl_absorpt_process_details 'SADABS (Sheldrick, 1996)'
_exptl_crystal_colour Red
_exptl_crystal_density_diffrn 2.045
_exptl_crystal_density_method 'not measured'
_exptl_crystal_description Chip
_exptl_crystal_F_000 362
_exptl_crystal_size_max 0.3990
_exptl_crystal_size_mid 0.2010
_exptl_crystal_size_min 0.0950
_refine_diff_density_max 0.427
_refine_diff_density_min -0.984
_refine_diff_density_rms 0.168
_refine_ls_abs_structure_details 'Flack H D (1983), Acta Cryst. A39, 876-881'
_refine_ls_abs_structure_Flack 0.02(4)
_refine_ls_extinction_method none
_refine_ls_goodness_of_fit_ref 1.047
_refine_ls_hydrogen_treatment constr
_refine_ls_matrix_type full
_refine_ls_number_parameters 336
_refine_ls_number_reflns 3599
_refine_ls_number_restraints 5
_refine_ls_restrained_S_all 1.140
_refine_ls_R_factor_all 0.0223
_refine_ls_R_factor_gt 0.0206
_refine_ls_shift/su_max 0.001
_refine_ls_shift/su_mean 0.000
_refine_ls_structure_factor_coef Fsqd
_refine_ls_weighting_details 'calc w=1/[\s^2^(Fo^2^)+(0.0353P)^2^+0.0000P] where P=(Fo^2^+2Fc^2^)/3'
_refine_ls_weighting_scheme calc
_refine_ls_wR_factor_gt 0.0504
_refine_ls_wR_factor_ref 0.0720
_reflns_number_gt 3359
_reflns_number_total 3599
_reflns_threshold_expression >2sigma(I)
_cod_data_source_file c2ce25874a.txt
_cod_data_source_block (A)-2
_cod_depositor_comments
;
The following automatic conversions were performed:

'_exptl_absorpt_correction_type' value 'Multi-scan' changed to
'multi-scan' according to
/home/saulius/struct/CIF-dictionaries/cif_core.dic dictionary named
'cif_core.dic' version 2.4.1 from 2010-06-29.

Automatic conversion script
Id: cif_fix_values 1891 2012-01-12 08:04:46Z andrius 
;
_cod_original_cell_volume 587.2(4)
_cod_original_sg_symbol_Hall P1
_cod_original_sg_symbol_H-M P1
_cod_database_code 7208406

loop_
_symmetry_equiv_pos_as_xyz
'x, y, z'

loop_
_atom_site_label
_atom_site_type_symbol
_atom_site_fract_x
_atom_site_fract_y
_atom_site_fract_z
_atom_site_U_iso_or_equiv
_atom_site_adp_type
_atom_site_occupancy
_atom_site_symmetry_multiplicity
_atom_site_calc_flag
_atom_site_refinement_flags
C1 C 0.9889(9) 0.3333(8) 0.8769(6) 0.0245(14) Uani 1 1 d .
C2 C 0.7866(9) 0.3193(8) 0.9152(6) 0.0263(14) Uani 1 1 d .
H2A H 0.7384 0.3840 0.9801 0.032 Uiso 1 1 calc R
H2B H 0.7591 0.1926 0.9571 0.032 Uiso 1 1 calc R
C3 C 0.6072(8) 0.6944(8) 0.8344(5) 0.0216(13) Uani 1 1 d .
C4 C 0.5363(8) 0.5147(8) 0.8426(6) 0.0237(13) Uani 1 1 d .
H4A H 0.4714 0.4585 0.9322 0.028 Uiso 1 1 calc R
H4B H 0.4512 0.5356 0.7847 0.028 Uiso 1 1 calc R
C5 C 0.6236(9) 0.2306(8) 0.7810(6) 0.0251(14) Uani 1 1 d .
H5A H 0.5523 0.1603 0.8644 0.030 Uiso 1 1 calc R
H5B H 0.7303 0.1551 0.7572 0.030 Uiso 1 1 calc R
C6 C 0.5092(8) 0.2643(8) 0.6772(5) 0.0227(13) Uani 1 1 d .
H6A H 0.4329 0.1611 0.7019 0.027 Uiso 1 1 calc R
H6B H 0.4278 0.3693 0.6829 0.027 Uiso 1 1 calc R
C7 C 0.7070(9) 0.1288(8) 0.5155(6) 0.0240(13) Uani 1 1 d .
H7A H 0.6222 0.0374 0.5258 0.029 Uiso 1 1 calc R
H7B H 0.7806 0.0813 0.5816 0.029 Uiso 1 1 calc R
C8 C 0.8307(8) 0.1706(8) 0.3776(6) 0.0227(13) Uani 1 1 d .
C9 C 0.4578(8) 0.3344(8) 0.4562(6) 0.0220(13) Uani 1 1 d .
H9A H 0.3517 0.2657 0.5086 0.026 Uiso 1 1 calc R
H9B H 0.5018 0.2952 0.3775 0.026 Uiso 1 1 calc R
C10 C 0.4025(8) 0.5333(8) 0.4168(6) 0.0223(13) Uani 1 1 d .
H10A H 0.3060 0.5532 0.3681 0.027 Uiso 1 1 calc R
H10B H 0.3551 0.5721 0.4954 0.027 Uiso 1 1 calc R
C11 C 0.5284(8) 0.8360(7) 0.3352(6) 0.0202(12) Uani 1 1 d .
H11A H 0.6457 0.8921 0.3073 0.024 Uiso 1 1 calc R
H11B H 0.4798 0.8355 0.4261 0.024 Uiso 1 1 calc R
C12 C 0.4026(8) 0.9550(8) 0.2531(6) 0.0239(13) Uani 1 1 d .
C13 C 0.5988(8) 0.6222(8) 0.1968(5) 0.0200(12) Uani 1 1 d .
H13A H 0.6274 0.4952 0.2021 0.024 Uiso 1 1 calc R
H13B H 0.4889 0.6587 0.1617 0.024 Uiso 1 1 calc R
C14 C 0.7534(8) 0.7326(8) 0.1040(6) 0.0208(12) Uani 1 1 d .
Mo1 Mo 0.89777(5) 0.58698(4) 0.62806(4) 0.01533(13) Uani 1 1 d .
Mo2 Mo 0.81245(4) 0.53328(4) 0.43138(4) 0.01407(13) Uani 1 1 d .
N1 N 0.6896(7) 0.3920(6) 0.8039(5) 0.0179(11) Uani 1 1 d .
N2 N 0.6045(7) 0.2952(7) 0.5343(5) 0.0178(11) Uani 1 1 d .
N3 N 0.5621(7) 0.6432(6) 0.3332(5) 0.0167(10) Uani 1 1 d .
Na1 Na 0.0376(3) 0.9745(3) 0.1287(2) 0.0266(6) Uani 1 1 d .
O1 O 0.6795(6) 0.6534(6) 0.5572(4) 0.0177(9) Uani 1 1 d .
O2 O 0.9618(6) 0.3873(5) 0.5511(4) 0.0175(9) Uani 1 1 d .
O3 O 0.9455(6) 0.6800(5) 0.3026(4) 0.0193(9) Uani 1 1 d .
O4 O 1.0511(6) 0.7496(6) 0.5540(4) 0.0233(10) Uani 1 1 d .
O5 O 1.0576(6) 0.4381(6) 0.7603(4) 0.0270(11) Uani 1 1 d .
O6 O 1.0842(7) 0.2517(6) 0.9559(4) 0.0366(12) Uani 1 1 d .
O7 O 0.7688(6) 0.7287(6) 0.7641(4) 0.0223(10) Uani 1 1 d .
O8 O 0.5126(7) 0.7953(8) 0.8918(5) 0.0374(14) Uani 1 1 d .
O9 O 0.8797(6) 0.0562(6) 0.3202(4) 0.0330(11) Uani 1 1 d .
O10 O 0.8795(6) 0.3388(6) 0.3281(4) 0.0206(10) Uani 1 1 d .
O11 O 0.7638(6) 0.8923(5) 0.0873(4) 0.0261(10) Uani 1 1 d .
O12 O 0.8741(6) 0.6341(6) 0.0417(4) 0.0294(10) Uani 1 1 d .
H12 H 0.9592 0.6968 -0.0056 0.044 Uiso 1 1 calc R
O13 O 0.4144(8) 1.1239(6) 0.2496(6) 0.0507(16) Uani 1 1 d .
H13 H 0.3462 1.1898 0.2042 0.076 Uiso 1 1 calc R
O14 O 0.3038(6) 0.9066(6) 0.1996(5) 0.0320(11) Uani 1 1 d .
O15 O 0.1442(7) 0.8447(7) -0.0691(5) 0.0452(13) Uani 1 1 d .
H15A H 0.2560 0.8367 -0.0643 0.054 Uiso 1 1 d R
H15B H 0.1371 0.9322 -0.1379 0.054 Uiso 1 1 d R
O16 O 0.2051(8) 0.3705(7) 0.1346(5) 0.0335(14) Uani 1 1 d .
H16A H 0.1579 0.3565 0.0750 0.040 Uiso 1 1 d RD
H16B H 0.0958 0.4047 0.1629 0.040 Uiso 1 1 d RD
O17 O 0.1159(8) 0.0353(7) 0.6715(5) 0.0569(17) Uani 1 1 d .
H17A H 0.0854 0.1434 0.6316 0.068 Uiso 1 1 d RD
H17B H 0.1075 -0.0495 0.6393 0.068 Uiso 1 1 d RD

loop_
_atom_site_aniso_label
_atom_site_aniso_U_11
_atom_site_aniso_U_22
_atom_site_aniso_U_33
_atom_site_aniso_U_23
_atom_site_aniso_U_13
_atom_site_aniso_U_12
C1 0.033(4) 0.021(3) 0.022(3) -0.008(3) -0.012(3) 0.002(3)
C2 0.036(4) 0.026(3) 0.017(3) -0.002(2) -0.010(3) -0.006(3)
C3 0.025(3) 0.023(3) 0.020(3) -0.009(2) -0.009(3) 0.003(3)
C4 0.023(3) 0.023(3) 0.025(3) -0.011(2) 0.001(2) -0.005(2)
C5 0.036(4) 0.017(3) 0.022(3) -0.004(2) -0.005(3) -0.010(3)
C6 0.025(3) 0.022(3) 0.021(3) -0.009(2) 0.003(3) -0.010(3)
C7 0.029(3) 0.014(3) 0.028(3) -0.007(2) -0.003(3) -0.004(2)
C8 0.022(3) 0.020(3) 0.029(3) -0.009(2) -0.007(3) -0.001(2)
C9 0.018(3) 0.024(3) 0.027(3) -0.009(2) -0.006(2) -0.008(2)
C10 0.015(3) 0.027(3) 0.026(3) -0.009(3) -0.004(2) -0.004(2)
C11 0.022(3) 0.019(3) 0.027(3) -0.013(2) -0.012(3) 0.003(2)
C12 0.026(3) 0.021(3) 0.028(3) -0.011(2) -0.010(3) 0.006(2)
C13 0.024(3) 0.020(3) 0.022(3) -0.011(2) -0.009(2) -0.001(2)
C14 0.023(3) 0.022(3) 0.019(3) -0.006(2) -0.010(2) 0.003(2)
Mo1 0.0162(3) 0.0143(3) 0.0160(3) -0.0040(2) -0.0047(2) -0.0014(2)
Mo2 0.0146(3) 0.0119(2) 0.0161(3) -0.0043(2) -0.0034(2) -0.0015(2)
N1 0.023(3) 0.013(2) 0.018(3) -0.004(2) -0.006(2) -0.004(2)
N2 0.021(3) 0.017(2) 0.017(3) -0.005(2) -0.002(2) -0.005(2)
N3 0.017(3) 0.017(2) 0.020(3) -0.008(2) -0.007(2) -0.001(2)
Na1 0.0251(13) 0.0273(13) 0.0278(13) -0.0045(10) -0.0107(11) -0.0016(11)
O1 0.015(2) 0.017(2) 0.021(2) -0.0064(18) -0.0026(17) 0.0000(17)
O2 0.017(2) 0.014(2) 0.024(2) -0.0061(17) -0.0086(18) 0.0026(17)
O3 0.022(2) 0.014(2) 0.021(2) -0.0024(17) -0.0039(18) -0.0039(17)
O4 0.023(2) 0.021(2) 0.025(2) -0.0044(18) -0.0035(19) -0.0077(18)
O5 0.021(2) 0.031(3) 0.029(3) -0.003(2) -0.015(2) 0.001(2)
O6 0.047(3) 0.034(3) 0.029(3) 0.002(2) -0.023(2) 0.002(2)
O7 0.026(3) 0.021(2) 0.021(2) -0.0089(19) -0.003(2) -0.0040(19)
O8 0.034(3) 0.034(3) 0.050(4) -0.028(3) 0.000(3) 0.001(2)
O9 0.040(3) 0.021(2) 0.041(3) -0.021(2) 0.003(2) -0.005(2)
O10 0.025(3) 0.015(2) 0.021(2) -0.0084(18) 0.0006(19) -0.0015(18)
O11 0.032(3) 0.017(2) 0.030(2) -0.0054(18) -0.009(2) -0.0012(19)
O12 0.029(3) 0.028(2) 0.030(3) -0.012(2) 0.001(2) -0.002(2)
O13 0.071(4) 0.026(3) 0.081(4) -0.025(3) -0.061(3) 0.017(3)
O14 0.029(3) 0.031(2) 0.046(3) -0.015(2) -0.023(2) 0.004(2)
O15 0.030(3) 0.044(3) 0.053(3) -0.007(3) -0.003(2) -0.003(2)
O16 0.027(3) 0.037(3) 0.037(3) -0.011(2) -0.013(2) 0.009(2)
O17 0.070(4) 0.028(3) 0.085(4) -0.011(3) -0.045(4) -0.005(3)

loop_
_atom_type_symbol
_atom_type_description
_atom_type_scat_dispersion_real
_atom_type_scat_dispersion_imag
_atom_type_scat_source
C C 0.0033 0.0016 'International Tables Vol C Tables 4.2.6.8 and 6.1.1.4'
H H 0.0000 0.0000 'International Tables Vol C Tables 4.2.6.8 and 6.1.1.4'
N N 0.0061 0.0033 'International Tables Vol C Tables 4.2.6.8 and 6.1.1.4'
O O 0.0106 0.0060 'International Tables Vol C Tables 4.2.6.8 and 6.1.1.4'
Na Na 0.0362 0.0249 'International Tables Vol C Tables 4.2.6.8 and 6.1.1.4'
Mo Mo -1.6832 0.6857 'International Tables Vol C Tables 4.2.6.8 and 6.1.1.4'

loop_
_geom_angle_atom_site_label_1
_geom_angle_atom_site_label_2
_geom_angle_atom_site_label_3
_geom_angle
_geom_angle_site_symmetry_1
_geom_angle_site_symmetry_3
O6 C1 O5 122.4(6) . .
O6 C1 C2 120.0(6) . .
O5 C1 C2 117.6(5) . .
C1 C2 N1 114.9(5) . .
C1 C2 H2A 108.5 . .
N1 C2 H2A 108.5 . .
C1 C2 H2B 108.5 . .
N1 C2 H2B 108.5 . .
H2A C2 H2B 107.5 . .
O8 C3 O7 124.1(6) . .
O8 C3 C4 120.3(6) . .
O7 C3 C4 115.5(5) . .
N1 C4 C3 110.3(5) . .
N1 C4 H4A 109.6 . .
C3 C4 H4A 109.6 . .
N1 C4 H4B 109.6 . .
C3 C4 H4B 109.6 . .
H4A C4 H4B 108.1 . .
N1 C5 C6 118.5(5) . .
N1 C5 H5A 107.7 . .
C6 C5 H5A 107.7 . .
N1 C5 H5B 107.7 . .
C6 C5 H5B 107.7 . .
H5A C5 H5B 107.1 . .
N2 C6 C5 119.2(5) . .
N2 C6 H6A 107.5 . .
C5 C6 H6A 107.5 . .
N2 C6 H6B 107.5 . .
C5 C6 H6B 107.5 . .
H6A C6 H6B 107.0 . .
N2 C7 C8 109.7(4) . .
N2 C7 H7A 109.7 . .
C8 C7 H7A 109.7 . .
N2 C7 H7B 109.7 . .
C8 C7 H7B 109.7 . .
H7A C7 H7B 108.2 . .
O9 C8 O10 123.3(6) . .
O9 C8 C7 122.5(5) . .
O10 C8 C7 114.2(6) . .
N2 C9 C10 111.8(5) . .
N2 C9 H9A 109.3 . .
C10 C9 H9A 109.3 . .
N2 C9 H9B 109.3 . .
C10 C9 H9B 109.3 . .
H9A C9 H9B 107.9 . .
N3 C10 C9 110.7(5) . .
N3 C10 H10A 109.5 . .
C9 C10 H10A 109.5 . .
N3 C10 H10B 109.5 . .
C9 C10 H10B 109.5 . .
H10A C10 H10B 108.1 . .
N3 C11 C12 118.1(5) . .
N3 C11 H11A 107.8 . .
C12 C11 H11A 107.8 . .
N3 C11 H11B 107.8 . .
C12 C11 H11B 107.8 . .
H11A C11 H11B 107.1 . .
O14 C12 O13 124.3(5) . .
O14 C12 C11 126.5(6) . .
O13 C12 C11 109.1(5) . .
C14 C13 N3 112.8(5) . .
C14 C13 H13A 109.0 . .
N3 C13 H13A 109.0 . .
C14 C13 H13B 109.0 . .
N3 C13 H13B 109.0 . .
H13A C13 H13B 107.8 . .
O11 C14 O12 124.5(6) . .
O11 C14 C13 123.8(6) . .
O12 C14 C13 111.7(5) . .
O11 C14 Na1 44.5(3) . 1_655
O12 C14 Na1 95.7(4) . 1_655
C13 C14 Na1 135.6(4) . 1_655
O4 Mo1 O1 110.14(19) . .
O4 Mo1 O2 110.0(2) . .
O1 Mo1 O2 92.23(17) . .
O4 Mo1 O5 93.17(19) . .
O1 Mo1 O5 156.16(16) . .
O2 Mo1 O5 84.11(17) . .
O4 Mo1 O7 90.5(2) . .
O1 Mo1 O7 85.42(18) . .
O2 Mo1 O7 158.84(16) . .
O5 Mo1 O7 89.58(18) . .
O4 Mo1 N1 157.91(19) . .
O1 Mo1 N1 81.13(17) . .
O2 Mo1 N1 87.82(18) . .
O5 Mo1 N1 75.20(18) . .
O7 Mo1 N1 71.03(17) . .
O4 Mo1 Mo2 101.88(15) . .
O1 Mo1 Mo2 48.45(13) . .
O2 Mo1 Mo2 48.93(11) . .
O5 Mo1 Mo2 133.04(14) . .
O7 Mo1 Mo2 133.79(13) . .
N1 Mo1 Mo2 99.72(12) . .
O3 Mo2 O1 110.81(19) . .
O3 Mo2 O2 109.43(19) . .
O1 Mo2 O2 92.89(17) . .
O3 Mo2 O10 88.60(19) . .
O1 Mo2 O10 159.17(16) . .
O2 Mo2 O10 87.39(17) . .
O3 Mo2 N3 89.08(18) . .
O1 Mo2 N3 82.22(17) . .
O2 Mo2 N3 161.35(17) . .
O10 Mo2 N3 90.89(17) . .
O3 Mo2 N2 155.59(18) . .
O1 Mo2 N2 87.55(18) . .
O2 Mo2 N2 84.58(17) . .
O10 Mo2 N2 71.72(17) . .
N3 Mo2 N2 77.25(17) . .
O3 Mo2 Mo1 101.97(14) . .
O1 Mo2 Mo1 48.91(12) . .
O2 Mo2 Mo1 49.20(13) . .
O10 Mo2 Mo1 136.49(12) . .
N3 Mo2 Mo1 130.80(13) . .
N2 Mo2 Mo1 102.27(12) . .
C4 N1 C2 108.2(5) . .
C4 N1 C5 111.9(5) . .
C2 N1 C5 106.7(4) . .
C4 N1 Mo1 104.6(3) . .
C2 N1 Mo1 106.0(3) . .
C5 N1 Mo1 118.9(4) . .
C7 N2 C9 107.5(5) . .
C7 N2 C6 110.2(4) . .
C9 N2 C6 106.9(4) . .
C7 N2 Mo2 106.0(3) . .
C9 N2 Mo2 106.4(3) . .
C6 N2 Mo2 119.4(3) . .
C11 N3 C10 110.3(5) . .
C11 N3 C13 113.4(4) . .
C10 N3 C13 108.8(4) . .
C11 N3 Mo2 105.8(3) . .
C10 N3 Mo2 107.5(3) . .
C13 N3 Mo2 110.9(3) . .
O14 Na1 O9 93.18(19) . 1_465
O14 Na1 O6 105.35(19) . 1_464
O9 Na1 O6 105.73(19) 1_465 1_464
O14 Na1 O11 152.67(19) . 1_455
O9 Na1 O11 93.53(17) 1_465 1_455
O6 Na1 O11 98.23(16) 1_464 1_455
O14 Na1 O3 82.78(17) . 1_455
O9 Na1 O3 74.34(16) 1_465 1_455
O6 Na1 O3 171.80(18) 1_464 1_455
O11 Na1 O3 73.63(15) 1_455 1_455
O14 Na1 O15 95.7(2) . .
O9 Na1 O15 167.01(19) 1_465 .
O6 Na1 O15 81.05(18) 1_464 .
O11 Na1 O15 74.33(17) 1_455 .
O3 Na1 O15 97.35(17) 1_455 .
O14 Na1 C14 132.23(18) . 1_455
O9 Na1 C14 100.56(18) 1_465 1_455
O6 Na1 C14 114.17(17) 1_464 1_455
O11 Na1 C14 20.53(14) 1_455 1_455
O3 Na1 C14 58.17(15) 1_455 1_455
O15 Na1 C14 66.45(17) . 1_455
Mo2 O1 Mo1 82.65(16) . .
Mo2 O2 Mo1 81.87(15) . .
Mo2 O3 Na1 158.2(2) . 1_655
C1 O5 Mo1 123.0(4) . .
C1 O6 Na1 130.3(4) . 1_646
C3 O7 Mo1 122.1(4) . .
C8 O9 Na1 150.0(4) . 1_645
C8 O10 Mo2 123.8(4) . .
C14 O11 Na1 115.0(4) . 1_655
C14 O12 H12 109.5 . .
C12 O13 H13 109.5 . .
C12 O14 Na1 143.8(4) . .
Na1 O15 H15A 93.3 . .
Na1 O15 H15B 106.7 . .
H15A O15 H15B 104.9 . .
H16A O16 H16B 82.1 . .
H17A O17 H17B 118.9 . .

loop_
_geom_bond_atom_site_label_1
_geom_bond_atom_site_label_2
_geom_bond_distance
_geom_bond_site_symmetry_2
C1 O6 1.228(7) .
C1 O5 1.300(7) .
C1 C2 1.488(9) .
C2 N1 1.492(7) .
C2 H2A 0.9700 .
C2 H2B 0.9700 .
C3 O8 1.215(8) .
C3 O7 1.282(7) .
C3 C4 1.518(8) .
C4 N1 1.476(8) .
C4 H4A 0.9700 .
C4 H4B 0.9700 .
C5 N1 1.506(7) .
C5 C6 1.523(8) .
C5 H5A 0.9700 .
C5 H5B 0.9700 .
C6 N2 1.509(7) .
C6 H6A 0.9700 .
C6 H6B 0.9700 .
C7 N2 1.471(7) .
C7 C8 1.528(8) .
C7 H7A 0.9700 .
C7 H7B 0.9700 .
C8 O9 1.214(7) .
C8 O10 1.307(7) .
C9 N2 1.498(7) .
C9 C10 1.504(8) .
C9 H9A 0.9700 .
C9 H9B 0.9700 .
C10 N3 1.495(7) .
C10 H10A 0.9700 .
C10 H10B 0.9700 .
C11 N3 1.494(7) .
C11 C12 1.497(8) .
C11 H11A 0.9700 .
C11 H11B 0.9700 .
C12 O14 1.200(7) .
C12 O13 1.311(7) .
C13 C14 1.498(8) .
C13 N3 1.502(7) .
C13 H13A 0.9700 .
C13 H13B 0.9700 .
C14 O11 1.203(7) .
C14 O12 1.319(7) .
C14 Na1 3.109(6) 1_655
Mo1 O4 1.684(4) .
Mo1 O1 1.930(4) .
Mo1 O2 1.942(4) .
Mo1 O5 2.082(4) .
Mo1 O7 2.104(5) .
Mo1 N1 2.396(5) .
Mo1 Mo2 2.5400(8) .
Mo2 O3 1.695(4) .
Mo2 O1 1.917(4) .
Mo2 O2 1.934(4) .
Mo2 O10 2.098(4) .
Mo2 N3 2.335(5) .
Mo2 N2 2.380(5) .
Na1 O14 2.266(5) .
Na1 O9 2.375(5) 1_465
Na1 O6 2.376(5) 1_464
Na1 O11 2.404(5) 1_455
Na1 O3 2.520(5) 1_455
Na1 O15 2.577(6) .
Na1 C14 3.109(6) 1_455
O3 Na1 2.520(5) 1_655
O6 Na1 2.376(5) 1_646
O9 Na1 2.375(5) 1_645
O11 Na1 2.404(5) 1_655
O12 H12 0.8200 .
O13 H13 0.8200 .
O15 H15A 0.8500 .
O15 H15B 0.8499 .
O16 H16A 0.8499 .
O16 H16B 0.8501 .
O17 H17A 0.8500 .
O17 H17B 0.8500 .

loop_
_geom_hbond_atom_site_label_D
_geom_hbond_atom_site_label_H
_geom_hbond_atom_site_label_A
_geom_hbond_distance_DH
_geom_hbond_distance_HA
_geom_hbond_distance_DA
_geom_hbond_angle_DHA
_geom_hbond_site_symmetry_A
O12 H12 O15 0.82 1.77 2.575(7) 165.0 1_655
O13 H13 O16 0.82 1.75 2.544(7) 163.6 1_565
O15 H15A O8 0.85 1.89 2.705(8) 159.8 1_554
O15 H15B O17 0.85 2.02 2.804(7) 152.7 1_564
O16 H16A O6 0.85 1.94 2.759(7) 162.6 1_454
O16 H16B O10 0.85 2.09 2.808(7) 141.2 1_455
O16 H16B O12 0.85 2.57 3.188(7) 130.4 1_455
O17 H17A O2 0.85 2.04 2.881(7) 168.9 1_455
O17 H17B O4 0.85 2.17 3.013(7) 172.6 1_445

loop_
_geom_torsion_atom_site_label_1
_geom_torsion_atom_site_label_2
_geom_torsion_atom_site_label_3
_geom_torsion_atom_site_label_4
_geom_torsion
_geom_torsion_site_symmetry_1
_geom_torsion_site_symmetry_4
O6 C1 C2 N1 -168.1(6) . .
O5 C1 C2 N1 14.0(8) . .
O8 C3 C4 N1 -161.7(6) . .
O7 C3 C4 N1 18.4(7) . .
N1 C5 C6 N2 83.8(7) . .
N2 C7 C8 O9 -154.0(6) . .
N2 C7 C8 O10 26.4(7) . .
N2 C9 C10 N3 60.2(6) . .
N3 C11 C12 O14 11.6(10) . .
N3 C11 C12 O13 -169.3(6) . .
N3 C13 C14 O11 -51.6(7) . .
N3 C13 C14 O12 129.5(5) . .
N3 C13 C14 Na1 5.5(7) . 1_655
O4 Mo1 Mo2 O3 0.8(2) . .
O1 Mo1 Mo2 O3 107.3(2) . .
O2 Mo1 Mo2 O3 -105.4(2) . .
O5 Mo1 Mo2 O3 -105.1(2) . .
O7 Mo1 Mo2 O3 103.1(2) . .
N1 Mo1 Mo2 O3 176.12(19) . .
O4 Mo1 Mo2 O1 -106.5(2) . .
O2 Mo1 Mo2 O1 147.3(2) . .
O5 Mo1 Mo2 O1 147.6(2) . .
O7 Mo1 Mo2 O1 -4.1(2) . .
N1 Mo1 Mo2 O1 68.8(2) . .
O4 Mo1 Mo2 O2 106.2(2) . .
O1 Mo1 Mo2 O2 -147.3(2) . .
O5 Mo1 Mo2 O2 0.3(2) . .
O7 Mo1 Mo2 O2 -151.4(2) . .
N1 Mo1 Mo2 O2 -78.4(2) . .
O4 Mo1 Mo2 O10 101.6(2) . .
O1 Mo1 Mo2 O10 -151.9(2) . .
O2 Mo1 Mo2 O10 -4.7(2) . .
O5 Mo1 Mo2 O10 -4.3(3) . .
O7 Mo1 Mo2 O10 -156.09(19) . .
N1 Mo1 Mo2 O10 -83.1(2) . .
O4 Mo1 Mo2 N3 -98.5(2) . .
O1 Mo1 Mo2 N3 8.0(2) . .
O2 Mo1 Mo2 N3 155.3(2) . .
O5 Mo1 Mo2 N3 155.6(2) . .
O7 Mo1 Mo2 N3 3.8(2) . .
N1 Mo1 Mo2 N3 76.8(2) . .
O4 Mo1 Mo2 N2 177.9(2) . .
O1 Mo1 Mo2 N2 -75.7(2) . .
O2 Mo1 Mo2 N2 71.6(2) . .
O5 Mo1 Mo2 N2 72.0(2) . .
O7 Mo1 Mo2 N2 -79.8(2) . .
N1 Mo1 Mo2 N2 -6.82(17) . .
C3 C4 N1 C2 75.7(6) . .
C3 C4 N1 C5 -167.1(4) . .
C3 C4 N1 Mo1 -37.1(5) . .
C1 C2 N1 C4 -130.6(6) . .
C1 C2 N1 C5 108.9(6) . .
C1 C2 N1 Mo1 -18.8(6) . .
C6 C5 N1 C4 58.4(7) . .
C6 C5 N1 C2 176.6(5) . .
C6 C5 N1 Mo1 -63.8(6) . .
O4 Mo1 N1 C4 68.5(6) . .
O1 Mo1 N1 C4 -54.3(4) . .
O2 Mo1 N1 C4 -146.9(4) . .
O5 Mo1 N1 C4 128.6(4) . .
O7 Mo1 N1 C4 33.8(4) . .
Mo2 Mo1 N1 C4 -99.3(3) . .
O4 Mo1 N1 C2 -45.8(7) . .
O1 Mo1 N1 C2 -168.6(4) . .
O2 Mo1 N1 C2 98.8(4) . .
O5 Mo1 N1 C2 14.3(4) . .
O7 Mo1 N1 C2 -80.4(4) . .
Mo2 Mo1 N1 C2 146.4(4) . .
O4 Mo1 N1 C5 -165.8(5) . .
O1 Mo1 N1 C5 71.4(4) . .
O2 Mo1 N1 C5 -21.2(4) . .
O5 Mo1 N1 C5 -105.7(4) . .
O7 Mo1 N1 C5 159.6(4) . .
Mo2 Mo1 N1 C5 26.5(4) . .
C8 C7 N2 C9 74.4(6) . .
C8 C7 N2 C6 -169.5(5) . .
C8 C7 N2 Mo2 -39.0(5) . .
C10 C9 N2 C7 -154.1(5) . .
C10 C9 N2 C6 87.7(6) . .
C10 C9 N2 Mo2 -41.0(6) . .
C5 C6 N2 C7 66.7(6) . .
C5 C6 N2 C9 -176.9(5) . .
C5 C6 N2 Mo2 -56.3(6) . .
O3 Mo2 N2 C7 69.2(6) . .
O1 Mo2 N2 C7 -150.8(4) . .
O2 Mo2 N2 C7 -57.7(4) . .
O10 Mo2 N2 C7 31.4(3) . .
N3 Mo2 N2 C7 126.6(4) . .
Mo1 Mo2 N2 C7 -103.9(3) . .
O3 Mo2 N2 C9 -45.0(6) . .
O1 Mo2 N2 C9 95.0(4) . .
O2 Mo2 N2 C9 -171.9(4) . .
O10 Mo2 N2 C9 -82.8(4) . .
N3 Mo2 N2 C9 12.4(4) . .
Mo1 Mo2 N2 C9 142.0(3) . .
O3 Mo2 N2 C6 -165.9(4) . .
O1 Mo2 N2 C6 -25.9(4) . .
O2 Mo2 N2 C6 67.3(4) . .
O10 Mo2 N2 C6 156.3(4) . .
N3 Mo2 N2 C6 -108.4(4) . .
Mo1 Mo2 N2 C6 21.1(4) . .
C12 C11 N3 C10 -77.1(6) . .
C12 C11 N3 C13 45.2(7) . .
C12 C11 N3 Mo2 167.0(4) . .
C9 C10 N3 C11 -159.4(5) . .
C9 C10 N3 C13 75.7(6) . .
C9 C10 N3 Mo2 -44.5(5) . .
C14 C13 N3 C11 55.0(6) . .
C14 C13 N3 C10 178.2(5) . .
C14 C13 N3 Mo2 -63.8(5) . .
O3 Mo2 N3 C11 -66.0(4) . .
O1 Mo2 N3 C11 45.1(4) . .
O2 Mo2 N3 C11 120.9(6) . .
O10 Mo2 N3 C11 -154.6(4) . .
N2 Mo2 N3 C11 134.4(4) . .
Mo1 Mo2 N3 C11 39.1(4) . .
O3 Mo2 N3 C10 176.2(4) . .
O1 Mo2 N3 C10 -72.7(4) . .
O2 Mo2 N3 C10 3.1(8) . .
O10 Mo2 N3 C10 87.6(4) . .
N2 Mo2 N3 C10 16.5(4) . .
Mo1 Mo2 N3 C10 -78.8(4) . .
O3 Mo2 N3 C13 57.3(4) . .
O1 Mo2 N3 C13 168.5(4) . .
O2 Mo2 N3 C13 -115.7(6) . .
O10 Mo2 N3 C13 -31.3(4) . .
N2 Mo2 N3 C13 -102.3(4) . .
Mo1 Mo2 N3 C13 162.4(3) . .
O3 Mo2 O1 Mo1 -87.87(19) . .
O2 Mo2 O1 Mo1 24.19(14) . .
O10 Mo2 O1 Mo1 114.4(4) . .
N3 Mo2 O1 Mo1 -173.90(16) . .
N2 Mo2 O1 Mo1 108.63(16) . .
O4 Mo1 O1 Mo2 88.2(2) . .
O2 Mo1 O1 Mo2 -24.07(14) . .
O5 Mo1 O1 Mo2 -104.5(4) . .
O7 Mo1 O1 Mo2 177.00(15) . .
N1 Mo1 O1 Mo2 -111.51(17) . .
O3 Mo2 O2 Mo1 89.2(2) . .
O1 Mo2 O2 Mo1 -24.07(15) . .
O10 Mo2 O2 Mo1 176.79(14) . .
N3 Mo2 O2 Mo1 -98.2(5) . .
N2 Mo2 O2 Mo1 -111.34(17) . .
O4 Mo1 O2 Mo2 -88.50(19) . .
O1 Mo1 O2 Mo2 23.88(14) . .
O5 Mo1 O2 Mo2 -179.75(15) . .
O7 Mo1 O2 Mo2 106.9(5) . .
N1 Mo1 O2 Mo2 104.91(17) . .
O1 Mo2 O3 Na1 -37.3(7) . 1_655
O2 Mo2 O3 Na1 -138.3(6) . 1_655
O10 Mo2 O3 Na1 134.9(6) . 1_655
N3 Mo2 O3 Na1 44.0(6) . 1_655
N2 Mo2 O3 Na1 99.3(7) . 1_655
Mo1 Mo2 O3 Na1 -87.7(6) . 1_655
O6 C1 O5 Mo1 -177.1(5) . .
C2 C1 O5 Mo1 0.8(8) . .
O4 Mo1 O5 C1 152.0(5) . .
O1 Mo1 O5 C1 -16.1(8) . .
O2 Mo1 O5 C1 -98.3(5) . .
O7 Mo1 O5 C1 61.5(5) . .
N1 Mo1 O5 C1 -9.0(5) . .
Mo2 Mo1 O5 C1 -98.5(5) . .
O5 C1 O6 Na1 -152.0(5) . 1_646
C2 C1 O6 Na1 30.1(9) . 1_646
O8 C3 O7 Mo1 -163.4(5) . .
C4 C3 O7 Mo1 16.5(7) . .
O4 Mo1 O7 C3 163.3(4) . .
O1 Mo1 O7 C3 53.2(5) . .
O2 Mo1 O7 C3 -31.2(8) . .
O5 Mo1 O7 C3 -103.5(4) . .
N1 Mo1 O7 C3 -29.0(4) . .
Mo2 Mo1 O7 C3 56.3(5) . .
O10 C8 O9 Na1 -4.1(13) . 1_645
C7 C8 O9 Na1 176.3(6) . 1_645
O9 C8 O10 Mo2 -175.2(5) . .
C7 C8 O10 Mo2 4.4(7) . .
O3 Mo2 O10 C8 174.1(5) . .
O1 Mo2 O10 C8 -26.7(8) . .
O2 Mo2 O10 C8 64.6(5) . .
N3 Mo2 O10 C8 -96.8(5) . .
N2 Mo2 O10 C8 -20.5(4) . .
Mo1 Mo2 O10 C8 68.2(5) . .
O12 C14 O11 Na1 -58.2(7) . 1_655
C13 C14 O11 Na1 123.0(5) . 1_655
O13 C12 O14 Na1 -27.7(12) . .
C11 C12 O14 Na1 151.3(5) . .
O9 Na1 O14 C12 -41.3(8) 1_465 .
O6 Na1 O14 C12 66.0(8) 1_464 .
O11 Na1 O14 C12 -145.3(7) 1_455 .
O3 Na1 O14 C12 -115.0(8) 1_455 .
O15 Na1 O14 C12 148.2(8) . .
C14 Na1 O14 C12 -148.6(7) 1_455 .
